data_4088442
loop_
_publ_author_name
'Chakraborty, Uttam'
'Urban, Franziska'
'M\"uhldorf, Bernd'
'Rebreyend, Christophe'
'de Bruin, Bas'
'van Velzen, Niels'
'Harder, Sjoerd'
'Wolf, Robert'

_publ_section_title
;
 Accessing the CpArNi(I) Synthon: Reactions with N-Heterocyclic Carbenes,
 TEMPO, Sulfur, and Selenium
;
_journal_issue 11
_journal_name_full Organometallics
_journal_page_first 1624
_journal_paper_doi 10.1021/acs.organomet.6b00084
_journal_volume 35
_journal_year 2016
_chemical_formula_moiety 'C45 H45 Ni Se, C3 H3'
_chemical_formula_sum 'C48 H48 Ni Se'
_chemical_formula_weight 762.53
_space_group_crystal_system triclinic
_space_group_IT_number 2
_space_group_name_Hall '-P 1'
_space_group_name_H-M_alt 'P -1'
_atom_sites_solution_hydrogens geom
_audit_creation_date 2015-11-19
_audit_creation_method
;
Olex2 1.2
(compiled 2015.09.30 svn.r3233 for OlexSys, GUI svn.r5103)
;
_cell_angle_alpha 93.5632(19)
_cell_angle_beta 113.434(2)
_cell_angle_gamma 115.153(2)
_cell_formula_units_Z 2
_cell_length_a 12.2418(2)
_cell_length_b 13.8410(3)
_cell_length_c 14.1751(3)
_cell_measurement_reflns_used 36261
_cell_measurement_temperature 123(1)
_cell_measurement_theta_max 74.1930
_cell_measurement_theta_min 3.5190
_cell_volume 1915.90(9)
_computing_cell_refinement
;
CrysAlisPro, Agilent Technologies,
Version 1.171.37.35e (release 07-10-2014 CrysAlis171 .NET)
(compiled Oct  7 2014,17:20:27)
;
_computing_data_collection
;
CrysAlisPro, Agilent Technologies,
Version 1.171.37.35e (release 07-10-2014 CrysAlis171 .NET)
(compiled Oct  7 2014,17:20:27)
;
_computing_data_reduction
;
CrysAlisPro, Agilent Technologies,
Version 1.171.37.35e (release 07-10-2014 CrysAlis171 .NET)
(compiled Oct  7 2014,17:20:27)
;
_computing_molecular_graphics 'Olex2 (Dolomanov et al., 2009)'
_computing_publication_material 'Olex2 (Dolomanov et al., 2009)'
_computing_structure_refinement 'ShelXL (Sheldrick, 2015)'
_computing_structure_solution 'ShelXT (Sheldrick, 2015)'
_diffrn_ambient_environment N~2~
_diffrn_ambient_temperature 123(1)
_diffrn_detector 'CCD plate'
_diffrn_detector_area_resol_mean 4.1818
_diffrn_detector_type TitanS2
_diffrn_measured_fraction_theta_full 1.000
_diffrn_measured_fraction_theta_max 0.991
_diffrn_measurement_details
;
#__ type_ start__ end____ width___ exp.time_
  1 omega  -74.00   20.00   1.0000    3.0000
omega____ theta____ kappa____ phi______ frames
    -      -44.0756   77.0000  120.0000 94

#__ type_ start__ end____ width___ exp.time_
  2 omega   20.00  113.00   1.0000    3.0000
omega____ theta____ kappa____ phi______ frames
    -       44.0756   57.0000    0.0000 93

#__ type_ start__ end____ width___ exp.time_
  3 omega  -23.00   67.00   1.0000    3.0000
omega____ theta____ kappa____ phi______ frames
    -       44.0756  -57.0000 -150.0000 90

#__ type_ start__ end____ width___ exp.time_
  4 omega   43.00  121.00   1.0000   15.0000
omega____ theta____ kappa____ phi______ frames
    -      104.5000 -125.0000 -180.0000 78

#__ type_ start__ end____ width___ exp.time_
  5 omega   23.00   55.00   1.0000   15.0000
omega____ theta____ kappa____ phi______ frames
    -      104.5000  -94.0000 -120.0000 32

#__ type_ start__ end____ width___ exp.time_
  6 omega   95.00  139.00   1.0000   15.0000
omega____ theta____ kappa____ phi______ frames
    -      104.5000   30.0000  -90.0000 44

#__ type_ start__ end____ width___ exp.time_
  7 omega  100.00  127.00   1.0000   15.0000
omega____ theta____ kappa____ phi______ frames
    -      104.5000  125.0000  150.0000 27

#__ type_ start__ end____ width___ exp.time_
  8 omega   34.00  119.00   1.0000   15.0000
omega____ theta____ kappa____ phi______ frames
    -      104.5000 -125.0000    0.0000 85

#__ type_ start__ end____ width___ exp.time_
  9 omega  136.00  162.00   1.0000   15.0000
omega____ theta____ kappa____ phi______ frames
    -      104.5000  125.0000  150.0000 26

#__ type_ start__ end____ width___ exp.time_
 10 omega   71.00   99.00   1.0000   15.0000
omega____ theta____ kappa____ phi______ frames
    -      104.5000  -45.0000    0.0000 28

#__ type_ start__ end____ width___ exp.time_
 11 omega   89.00  115.00   1.0000   15.0000
omega____ theta____ kappa____ phi______ frames
    -      104.5000   45.0000  150.0000 26

#__ type_ start__ end____ width___ exp.time_
 12 omega   73.00  108.00   1.0000   15.0000
omega____ theta____ kappa____ phi______ frames
    -      104.5000  -94.0000 -120.0000 35

#__ type_ start__ end____ width___ exp.time_
 13 omega   37.00   91.00   1.0000   15.0000
omega____ theta____ kappa____ phi______ frames
    -      104.5000  -30.0000   90.0000 54

#__ type_ start__ end____ width___ exp.time_
 14 omega   33.00  109.00   1.0000   15.0000
omega____ theta____ kappa____ phi______ frames
    -      104.5000  -94.0000 -180.0000 76

#__ type_ start__ end____ width___ exp.time_
 15 omega   38.00   68.00   1.0000   15.0000
omega____ theta____ kappa____ phi______ frames
    -      104.5000 -125.0000   60.0000 30

#__ type_ start__ end____ width___ exp.time_
 16 omega   28.00  105.00   1.0000   15.0000
omega____ theta____ kappa____ phi______ frames
    -      104.5000  -94.0000   60.0000 77

#__ type_ start__ end____ width___ exp.time_
 17 omega   90.00  120.00   1.0000   15.0000
omega____ theta____ kappa____ phi______ frames
    -      104.5000 -125.0000   60.0000 30

#__ type_ start__ end____ width___ exp.time_
 18 omega   57.00  129.00   1.0000   15.0000
omega____ theta____ kappa____ phi______ frames
    -      104.5000  -61.0000 -180.0000 72

#__ type_ start__ end____ width___ exp.time_
 19 omega  143.00  170.00   1.0000   15.0000
omega____ theta____ kappa____ phi______ frames
    -      104.5000   30.0000  -90.0000 27

#__ type_ start__ end____ width___ exp.time_
 20 omega   32.00   87.00   1.0000   15.0000
omega____ theta____ kappa____ phi______ frames
    -      104.5000  -30.0000   30.0000 55

#__ type_ start__ end____ width___ exp.time_
 21 omega   23.00   89.00   1.0000   15.0000
omega____ theta____ kappa____ phi______ frames
    -      104.5000  -94.0000    0.0000 66

#__ type_ start__ end____ width___ exp.time_
 22 omega   92.00  166.00   1.0000   15.0000
omega____ theta____ kappa____ phi______ frames
    -      104.5000   30.0000  -60.0000 74

#__ type_ start__ end____ width___ exp.time_
 23 omega  100.00  134.00   1.0000   15.0000
omega____ theta____ kappa____ phi______ frames
    -      104.5000  -79.0000    1.8774 34

#__ type_ start__ end____ width___ exp.time_
 24 omega  120.00  171.00   1.0000   15.0000
omega____ theta____ kappa____ phi______ frames
    -      104.5000   45.0000  150.0000 51

#__ type_ start__ end____ width___ exp.time_
 25 omega   83.00  166.00   1.0000   15.0000
omega____ theta____ kappa____ phi______ frames
    -      104.5000   53.0000 -146.8928 83

#__ type_ start__ end____ width___ exp.time_
 26 omega   38.00   64.00   1.0000   15.0000
omega____ theta____ kappa____ phi______ frames
    -      104.5000  -79.0000    1.8774 26

#__ type_ start__ end____ width___ exp.time_
 27 omega  -49.00   27.00   1.0000    3.0000
omega____ theta____ kappa____ phi______ frames
    -      -44.0756   37.0000   30.0000 76

#__ type_ start__ end____ width___ exp.time_
 28 omega   20.00  113.00   1.0000    3.0000
omega____ theta____ kappa____ phi______ frames
    -       44.0756   57.0000  120.0000 93

#__ type_ start__ end____ width___ exp.time_
 29 omega   14.00  116.00   1.0000    3.0000
omega____ theta____ kappa____ phi______ frames
    -       44.0756   77.0000   30.0000 102

#__ type_ start__ end____ width___ exp.time_
 30 omega   20.00  113.00   1.0000    3.0000
omega____ theta____ kappa____ phi______ frames
    -       44.0756   57.0000 -120.0000 93

#__ type_ start__ end____ width___ exp.time_
 31 omega   74.00  176.00   1.0000   15.0000
omega____ theta____ kappa____ phi______ frames
    -      104.5000   77.0000   60.0000 102

#__ type_ start__ end____ width___ exp.time_
 32 omega   82.00  173.00   1.0000   15.0000
omega____ theta____ kappa____ phi______ frames
    -      104.5000   45.0000  120.0000 91

#__ type_ start__ end____ width___ exp.time_
 33 omega   77.00  174.00   1.0000   15.0000
omega____ theta____ kappa____ phi______ frames
    -      104.5000   69.0000  -25.8546 97

#__ type_ start__ end____ width___ exp.time_
 34 omega   79.00  174.00   1.0000   15.0000
omega____ theta____ kappa____ phi______ frames
    -      104.5000   61.0000  -60.0000 95

#__ type_ start__ end____ width___ exp.time_
 35 omega   82.00  173.00   1.0000   15.0000
omega____ theta____ kappa____ phi______ frames
    -      104.5000   45.0000   60.0000 91

#__ type_ start__ end____ width___ exp.time_
 36 omega   74.00  176.00   1.0000   15.0000
omega____ theta____ kappa____ phi______ frames
    -      104.5000   77.0000 -120.0000 102

#__ type_ start__ end____ width___ exp.time_
 37 omega   74.00  176.00   1.0000   15.0000
omega____ theta____ kappa____ phi______ frames
    -      104.5000   77.0000    0.0000 102

#__ type_ start__ end____ width___ exp.time_
 38 omega   74.00  176.00   1.0000   15.0000
omega____ theta____ kappa____ phi______ frames
    -      104.5000   77.0000 -150.0000 102

#__ type_ start__ end____ width___ exp.time_
 39 omega   33.00  135.00   1.0000   15.0000
omega____ theta____ kappa____ phi______ frames
    -      104.5000  -77.0000 -180.0000 102

#__ type_ start__ end____ width___ exp.time_
 40 omega   79.00  174.00   1.0000   15.0000
omega____ theta____ kappa____ phi______ frames
    -      104.5000   61.0000  150.0000 95

#__ type_ start__ end____ width___ exp.time_
 41 omega   74.00  176.00   1.0000   15.0000
omega____ theta____ kappa____ phi______ frames
    -      104.5000   77.0000  -90.0000 102

#__ type_ start__ end____ width___ exp.time_
 42 omega   23.00  109.00   1.0000   15.0000
omega____ theta____ kappa____ phi______ frames
    -      104.5000  -94.0000    0.0000 86

#__ type_ start__ end____ width___ exp.time_
 43 omega   74.00  176.00   1.0000   15.0000
omega____ theta____ kappa____ phi______ frames
    -      104.5000   77.0000  -60.0000 102

#__ type_ start__ end____ width___ exp.time_
 44 omega   74.00  176.00   1.0000   15.0000
omega____ theta____ kappa____ phi______ frames
    -      104.5000   77.0000   30.0000 102

#__ type_ start__ end____ width___ exp.time_
 45 omega   79.00  174.00   1.0000   15.0000
omega____ theta____ kappa____ phi______ frames
    -      104.5000   61.0000  120.0000 95

#__ type_ start__ end____ width___ exp.time_
 46 omega   79.00  174.00   1.0000   15.0000
omega____ theta____ kappa____ phi______ frames
    -      104.5000   61.0000 -180.0000 95

#__ type_ start__ end____ width___ exp.time_
 47 omega  -49.00   27.00   1.0000    3.0000
omega____ theta____ kappa____ phi______ frames
    -      -44.0756   37.0000  -60.0000 76

#__ type_ start__ end____ width___ exp.time_
 48 omega   14.00  116.00   1.0000    3.0000
omega____ theta____ kappa____ phi______ frames
    -       44.0756   77.0000  -30.0000 102

#__ type_ start__ end____ width___ exp.time_
 49 omega   14.00  116.00   1.0000    3.0000
omega____ theta____ kappa____ phi______ frames
    -       44.0756   77.0000  -90.0000 102

#__ type_ start__ end____ width___ exp.time_
 50 omega   14.00  116.00   1.0000    3.0000
omega____ theta____ kappa____ phi______ frames
    -       44.0756   77.0000  150.0000 102

#__ type_ start__ end____ width___ exp.time_
 51 omega   76.00  174.00   1.0000   15.0000
omega____ theta____ kappa____ phi______ frames
    -      104.5000   71.0000   -8.5648 98

#__ type_ start__ end____ width___ exp.time_
 52 omega   79.00  174.00   1.0000   15.0000
omega____ theta____ kappa____ phi______ frames
    -      104.5000   61.0000   90.0000 95

#__ type_ start__ end____ width___ exp.time_
 53 omega   74.00  176.00   1.0000   15.0000
omega____ theta____ kappa____ phi______ frames
    -      104.5000   77.0000 -180.0000 102

#__ type_ start__ end____ width___ exp.time_
 54 omega   74.00  176.00   1.0000   15.0000
omega____ theta____ kappa____ phi______ frames
    -      104.5000   77.0000   15.2964 102

#__ type_ start__ end____ width___ exp.time_
 55 omega   79.00  174.00   1.0000   15.0000
omega____ theta____ kappa____ phi______ frames
    -      104.5000   61.0000  -30.0000 95

#__ type_ start__ end____ width___ exp.time_
 56 omega   74.00   99.00   1.0000   15.0000
omega____ theta____ kappa____ phi______ frames
    -      104.5000   77.0000  120.0000 25

#__ type_ start__ end____ width___ exp.time_
 57 omega   74.00  176.00   1.0000   15.0000
omega____ theta____ kappa____ phi______ frames
    -      104.5000   77.0000  150.0000 102
;
_diffrn_measurement_device 'four-circle diffractometer'
_diffrn_measurement_device_type 'GV1000, TitanS2'
_diffrn_measurement_method '\w scans'
_diffrn_orient_matrix_UB_11 -0.0144775000
_diffrn_orient_matrix_UB_12 0.0982539000
_diffrn_orient_matrix_UB_13 0.0388369000
_diffrn_orient_matrix_UB_21 0.1547645000
_diffrn_orient_matrix_UB_22 0.0650392000
_diffrn_orient_matrix_UB_23 0.0768548000
_diffrn_orient_matrix_UB_31 0.0251075000
_diffrn_orient_matrix_UB_32 0.0500616000
_diffrn_orient_matrix_UB_33 -0.0882837000
_diffrn_radiation_monochromator mirror
_diffrn_radiation_probe x-ray
_diffrn_radiation_type CuK\a
_diffrn_radiation_wavelength 1.54184
_diffrn_reflns_av_R_equivalents 0.0413
_diffrn_reflns_av_unetI/netI 0.0198
_diffrn_reflns_Laue_measured_fraction_full 1.000
_diffrn_reflns_Laue_measured_fraction_max 0.991
_diffrn_reflns_limit_h_max 15
_diffrn_reflns_limit_h_min -15
_diffrn_reflns_limit_k_max 17
_diffrn_reflns_limit_k_min -17
_diffrn_reflns_limit_l_max 17
_diffrn_reflns_limit_l_min -17
_diffrn_reflns_number 58042
_diffrn_reflns_point_group_measured_fraction_full 1.000
_diffrn_reflns_point_group_measured_fraction_max 0.991
_diffrn_reflns_theta_full 67.684
_diffrn_reflns_theta_max 74.454
_diffrn_reflns_theta_min 3.538
_diffrn_source 'rotating-anode X-ray tube'
_diffrn_source_type 'GV1000 (Cu) X-ray Source'
_exptl_absorpt_coefficient_mu 2.047
_exptl_absorpt_correction_T_max 0.823
_exptl_absorpt_correction_T_min 0.712
_exptl_absorpt_correction_type gaussian
_exptl_absorpt_process_details
;
CrysAlisPro, Agilent Technologies,
Version 1.171.37.35e (release 07-10-2014 CrysAlis171 .NET)
(compiled Oct  7 2014,17:20:27)
Numerical absorption correction based on gaussian integration over
			a multifaceted crystal model
Empirical absorption correction using spherical harmonics,
 implemented in SCALE3 ABSPACK scaling algorithm.
;
_exptl_crystal_colour 'dark violet'
_exptl_crystal_colour_modifier dark
_exptl_crystal_colour_primary violet
_exptl_crystal_density_diffrn 1.322
_exptl_crystal_description block
_exptl_crystal_F_000 796
_exptl_crystal_size_max 0.2441
_exptl_crystal_size_mid 0.1605
_exptl_crystal_size_min 0.1368
_refine_diff_density_max 1.680
_refine_diff_density_min -0.802
_refine_diff_density_rms 0.069
_refine_ls_extinction_method none
_refine_ls_goodness_of_fit_ref 1.042
_refine_ls_hydrogen_treatment constr
_refine_ls_matrix_type full
_refine_ls_number_parameters 465
_refine_ls_number_reflns 7771
_refine_ls_number_restraints 0
_refine_ls_restrained_S_all 1.042
_refine_ls_R_factor_all 0.0486
_refine_ls_R_factor_gt 0.0471
_refine_ls_shift/su_max 0.001
_refine_ls_shift/su_mean 0.000
_refine_ls_structure_factor_coef Fsqd
_refine_ls_weighting_details 'w=1/[\s^2^(Fo^2^)+(0.0620P)^2^+2.4200P] where P=(Fo^2^+2Fc^2^)/3'
_refine_ls_weighting_scheme calc
_refine_ls_wR_factor_gt 0.1243
_refine_ls_wR_factor_ref 0.1256
_reflns_Friedel_coverage 0.000
_reflns_number_gt 7446
_reflns_number_total 7771
_reflns_threshold_expression 'I > 2\s(I)'
_cod_data_source_file 6.cif
_cod_data_source_block fu40
_cod_original_cell_volume 1915.91(8)
_cod_database_code 4088442
_chemical_oxdiff_formula 'C48 H48 Ni1 Se1'
_shelx_space_group_comment
;
The symmetry employed for this shelxl refinement is uniquely defined
by the following loop, which should always be used as a source of
symmetry information in preference to the above space-group names.
They are only intended as comments.
;
_reflns_odcompleteness_completeness 100.00
_reflns_odcompleteness_iscentric 1
_reflns_odcompleteness_theta 66.97
_olex2_refinement_description
;
1. Fixed Uiso
 At 1.2 times of:
  All C(H) groups, All C(H,H) groups
 At 1.5 times of:
  All C(H,H,H) groups
2. Others
 Fixed Sof: Se1(0.7) Se1A(0.3)
3.a Secondary CH2 refined with riding coordinates:
 C20(H20A,H20B), C12(H12A,H12B), C36(H36A,H36B), C28(H28A,H28B), C44(H44A,H44B)
3.b Aromatic/amide H refined with riding coordinates:
 C16(H16), C7(H7), C8(H8), C15(H15), C35(H35), C31(H31), C19(H19), C34(H34),
 C18(H18), C11(H11), C23(H23), C27(H27), C32(H32), C10(H10), C43(H43), C26(H26),
  C24(H24), C39(H39), C42(H42), C40(H40), C46(H46), C47(H47), C48(H48)
3.c Idealised Me refined as rotating group:
 C21(H21A,H21B,H21C), C37(H37A,H37B,H37C), C29(H29A,H29B,H29C), C13(H13A,H13B,
 H13C), C45(H45A,H45B,H45C)
;
_shelx_shelxl_version_number 2014/7
_olex2_submission_special_instructions 'No special instructions were received'

loop_
_space_group_symop_operation_xyz
'x, y, z'
'-x, -y, -z'

loop_
_atom_site_label
_atom_site_type_symbol
_atom_site_fract_x
_atom_site_fract_y
_atom_site_fract_z
_atom_site_U_iso_or_equiv
_atom_site_adp_type
_atom_site_occupancy
_atom_site_site_symmetry_order
_atom_site_calc_flag
_atom_site_refinement_flags_posn
_atom_site_refinement_flags_occupancy
_atom_site_disorder_assembly
_atom_site_disorder_group
Ni1 Ni 0.85806(3) 0.50038(3) 0.49780(3) 0.01937(11) Uani 1 1 d . . . .
Se1 Se 0.96352(11) 0.39629(7) 0.53265(10) 0.0643(4) Uani 0.7 1 d . P A 1
C30 C 0.5719(2) 0.28058(16) 0.45202(16) 0.0202(4) Uani 1 1 d . . . .
C4 C 0.6556(2) 0.40245(16) 0.47636(16) 0.0201(4) Uani 1 1 d . . . .
C3 C 0.6526(2) 0.46537(16) 0.39972(16) 0.0201(4) Uani 1 1 d . . . .
C22 C 0.5730(2) 0.42014(16) 0.28189(16) 0.0220(4) Uani 1 1 d . . . .
C6 C 0.8840(2) 0.69235(16) 0.66057(16) 0.0198(4) Uani 1 1 d . . . .
C16 C 0.8955(2) 0.86270(17) 0.41059(18) 0.0248(4) Uani 1 1 d . . . .
H16 H 0.9818 0.9235 0.4342 0.030 Uiso 1 1 calc R . . .
C1 C 0.7936(2) 0.58941(16) 0.57022(16) 0.0194(4) Uani 1 1 d . . . .
C5 C 0.7416(2) 0.47896(16) 0.58177(16) 0.0203(4) Uani 1 1 d . . . .
C38 C 0.7612(2) 0.45075(16) 0.68380(17) 0.0230(4) Uani 1 1 d . . . .
C7 C 0.8385(2) 0.76651(17) 0.67341(17) 0.0227(4) Uani 1 1 d . . . .
H7 H 0.7543 0.7546 0.6218 0.027 Uiso 1 1 calc R . . .
C8 C 0.9182(2) 0.85837(17) 0.76297(18) 0.0250(4) Uani 1 1 d . . . .
H8 H 0.8857 0.9064 0.7710 0.030 Uiso 1 1 calc R . . .
C14 C 0.7555(2) 0.67742(16) 0.41321(16) 0.0203(4) Uani 1 1 d . . . .
C2 C 0.7379(2) 0.58157(16) 0.45797(16) 0.0197(4) Uani 1 1 d . . . .
C9 C 1.0453(2) 0.87955(17) 0.84038(17) 0.0248(4) Uani 1 1 d . . . .
C15 C 0.8836(2) 0.77047(17) 0.44897(17) 0.0240(4) Uani 1 1 d . . . .
H15 H 0.9615 0.7709 0.4987 0.029 Uiso 1 1 calc R . . .
C17 C 0.7817(2) 0.86610(17) 0.33803(17) 0.0249(4) Uani 1 1 d . . . .
C35 C 0.4873(2) 0.23919(17) 0.49944(17) 0.0240(4) Uani 1 1 d . . . .
H35 H 0.4885 0.2884 0.5481 0.029 Uiso 1 1 calc R . . .
C31 C 0.5685(2) 0.20483(17) 0.37957(17) 0.0245(4) Uani 1 1 d . . . .
H31 H 0.6243 0.2301 0.3472 0.029 Uiso 1 1 calc R . . .
C19 C 0.6409(2) 0.67927(17) 0.33835(16) 0.0229(4) Uani 1 1 d . . . .
H19 H 0.5548 0.6172 0.3122 0.027 Uiso 1 1 calc R . . .
C34 C 0.4013(2) 0.12566(18) 0.47515(18) 0.0266(4) Uani 1 1 d . . . .
H34 H 0.3456 0.1001 0.5075 0.032 Uiso 1 1 calc R . . .
C18 C 0.6538(2) 0.77263(18) 0.30250(17) 0.0254(4) Uani 1 1 d . . . .
H18 H 0.5759 0.7729 0.2539 0.030 Uiso 1 1 calc R . . .
C11 C 1.0121(2) 0.71401(17) 0.73718(17) 0.0252(4) Uani 1 1 d . . . .
H11 H 1.0448 0.6661 0.7291 0.030 Uiso 1 1 calc R . . .
C33 C 0.3976(2) 0.05003(17) 0.40326(18) 0.0263(4) Uani 1 1 d . . . .
C25 C 0.4174(3) 0.33783(18) 0.05678(17) 0.0292(5) Uani 1 1 d . . . .
C23 C 0.6314(2) 0.46048(18) 0.21616(18) 0.0280(5) Uani 1 1 d . . . .
H23 H 0.7228 0.5149 0.2466 0.034 Uiso 1 1 calc R . . .
C27 C 0.4360(2) 0.33804(17) 0.23345(17) 0.0249(4) Uani 1 1 d . . . .
H27 H 0.3952 0.3100 0.2759 0.030 Uiso 1 1 calc R . . .
C32 C 0.4812(2) 0.09098(18) 0.35575(18) 0.0276(5) Uani 1 1 d . . . .
H32 H 0.4790 0.0414 0.3067 0.033 Uiso 1 1 calc R . . .
C10 C 1.0918(2) 0.80661(18) 0.82585(18) 0.0270(4) Uani 1 1 d . . . .
H10 H 1.1774 0.8200 0.8762 0.032 Uiso 1 1 calc R . . .
C20 C 0.7966(3) 0.96885(19) 0.3007(2) 0.0318(5) Uani 1 1 d . . . .
H20A H 0.7447 0.9471 0.2233 0.038 Uiso 1 1 calc R . . .
H20B H 0.8920 1.0168 0.3203 0.038 Uiso 1 1 calc R . . .
C43 C 0.7374(2) 0.50428(18) 0.75430(18) 0.0288(5) Uani 1 1 d . . . .
H43 H 0.7193 0.5620 0.7395 0.035 Uiso 1 1 calc R . . .
C26 C 0.3593(2) 0.29748(18) 0.12265(18) 0.0287(5) Uani 1 1 d . . . .
H26 H 0.2681 0.2427 0.0920 0.034 Uiso 1 1 calc R . . .
C24 C 0.5537(3) 0.41984(19) 0.10550(18) 0.0318(5) Uani 1 1 d . . . .
H24 H 0.5941 0.4484 0.0630 0.038 Uiso 1 1 calc R . . .
C12 C 1.1324(3) 0.97852(19) 0.93854(19) 0.0341(5) Uani 1 1 d . . . .
H12A H 1.2237 1.0188 0.9459 0.041 Uiso 1 1 calc R . . .
H12B H 1.0943 1.0281 0.9286 0.041 Uiso 1 1 calc R . . .
C39 C 0.7914(3) 0.36667(18) 0.70932(18) 0.0315(5) Uani 1 1 d . . . .
H39 H 0.8093 0.3306 0.6646 0.038 Uiso 1 1 calc R . . .
C36 C 0.3059(2) -0.07327(18) 0.3796(2) 0.0338(5) Uani 1 1 d . . . .
H36A H 0.3336 -0.1135 0.3440 0.041 Uiso 1 1 calc R . . .
H36B H 0.3184 -0.0917 0.4467 0.041 Uiso 1 1 calc R . . .
C21 C 0.7478(3) 1.0338(2) 0.3483(2) 0.0351(5) Uani 1 1 d . . . .
H21A H 0.7558 1.0961 0.3197 0.053 Uiso 1 1 calc GR . . .
H21B H 0.8028 1.0598 0.4247 0.053 Uiso 1 1 calc GR . . .
H21C H 0.6540 0.9863 0.3306 0.053 Uiso 1 1 calc GR . . .
C37 C 0.1567(3) -0.1116(2) 0.3106(2) 0.0381(6) Uani 1 1 d . . . .
H37A H 0.1420 -0.1002 0.2414 0.057 Uiso 1 1 calc GR . . .
H37B H 0.1293 -0.0698 0.3436 0.057 Uiso 1 1 calc GR . . .
H37C H 0.1037 -0.1891 0.3028 0.057 Uiso 1 1 calc GR . . .
C28 C 0.3374(3) 0.2932(2) -0.06375(19) 0.0381(6) Uani 1 1 d . . . .
H28A H 0.3924 0.3390 -0.0940 0.046 Uiso 1 1 calc R . . .
H28B H 0.3226 0.2187 -0.0836 0.046 Uiso 1 1 calc R . . .
C42 C 0.7402(3) 0.4731(2) 0.8454(2) 0.0416(6) Uani 1 1 d . . . .
H42 H 0.7242 0.5101 0.8910 0.050 Uiso 1 1 calc R . . .
C29 C 0.2017(3) 0.2892(3) -0.1132(2) 0.0471(7) Uani 1 1 d . . . .
H29A H 0.1594 0.2617 -0.1896 0.071 Uiso 1 1 calc GR . . .
H29B H 0.2146 0.3626 -0.0947 0.071 Uiso 1 1 calc GR . . .
H29C H 0.1441 0.2408 -0.0870 0.071 Uiso 1 1 calc GR . . .
C40 C 0.7946(4) 0.3367(2) 0.8016(2) 0.0461(7) Uani 1 1 d . . . .
H40 H 0.8161 0.2810 0.8183 0.055 Uiso 1 1 calc R . . .
C13 C 1.1419(3) 0.9463(2) 1.0403(2) 0.0452(7) Uani 1 1 d . . . .
H13A H 1.0520 0.9080 1.0343 0.068 Uiso 1 1 calc GR . . .
H13B H 1.1982 1.0119 1.0998 0.068 Uiso 1 1 calc GR . . .
H13C H 1.1813 0.8984 1.0515 0.068 Uiso 1 1 calc GR . . .
C41 C 0.7666(4) 0.3878(2) 0.8698(2) 0.0516(8) Uani 1 1 d . . . .
C46 C 0.4800(4) 0.9466(4) 0.0763(3) 0.0659(10) Uani 1 1 d . . . .
H46 H 0.4670 0.9111 0.1276 0.079 Uiso 1 1 calc R . . .
C47 C 0.5024(4) 1.0529(4) 0.0856(3) 0.0661(10) Uani 1 1 d . . . .
H47 H 0.5039 1.0896 0.1437 0.079 Uiso 1 1 calc R . . .
C48 C 0.5228(3) 1.1074(4) 0.0108(3) 0.0651(9) Uani 1 1 d . . . .
H48 H 0.5384 1.1800 0.0190 0.078 Uiso 1 1 calc R . . .
C44 C 0.7577(5) 0.3512(3) 0.9663(3) 0.0665(10) Uani 1 1 d . . . .
H44A H 0.6684 0.3329 0.9591 0.080 Uiso 1 1 calc R . . .
H44B H 0.7649 0.2841 0.9664 0.080 Uiso 1 1 calc R . . .
C45 C 0.8614(5) 0.4332(3) 1.0684(3) 0.0656(10) Uani 1 1 d . . . .
H45A H 0.8633 0.5030 1.0661 0.098 Uiso 1 1 calc GR . . .
H45B H 0.9491 0.4419 1.0825 0.098 Uiso 1 1 calc GR . . .
H45C H 0.8406 0.4089 1.1241 0.098 Uiso 1 1 calc GR . . .
Se1A Se 0.9991(2) 0.43354(17) 0.57384(17) 0.0473(5) Uani 0.3 1 d . P A 2

loop_
_atom_site_aniso_label
_atom_site_aniso_U_11
_atom_site_aniso_U_22
_atom_site_aniso_U_33
_atom_site_aniso_U_23
_atom_site_aniso_U_13
_atom_site_aniso_U_12
Ni1 0.02274(19) 0.01452(17) 0.02494(19) 0.00630(13) 0.01474(15) 0.00911(14)
Se1 0.0594(5) 0.0377(4) 0.1523(11) 0.0554(5) 0.0812(7) 0.0370(4)
C30 0.0232(9) 0.0137(9) 0.0237(9) 0.0052(7) 0.0129(8) 0.0073(8)
C4 0.0232(9) 0.0152(9) 0.0245(10) 0.0046(7) 0.0144(8) 0.0088(8)
C3 0.0220(9) 0.0168(9) 0.0242(10) 0.0054(7) 0.0137(8) 0.0092(8)
C22 0.0277(10) 0.0155(9) 0.0233(10) 0.0040(7) 0.0131(8) 0.0101(8)
C6 0.0247(9) 0.0143(9) 0.0225(9) 0.0061(7) 0.0143(8) 0.0082(8)
C16 0.0297(11) 0.0170(9) 0.0323(11) 0.0078(8) 0.0201(9) 0.0100(8)
C1 0.0232(9) 0.0149(9) 0.0241(10) 0.0060(7) 0.0146(8) 0.0093(8)
C5 0.0239(9) 0.0153(9) 0.0250(10) 0.0053(7) 0.0146(8) 0.0095(8)
C38 0.0279(10) 0.0153(9) 0.0239(10) 0.0060(7) 0.0142(8) 0.0072(8)
C7 0.0245(10) 0.0186(9) 0.0264(10) 0.0062(8) 0.0132(8) 0.0104(8)
C8 0.0313(11) 0.0167(9) 0.0302(11) 0.0053(8) 0.0172(9) 0.0120(8)
C14 0.0271(10) 0.0166(9) 0.0225(9) 0.0065(7) 0.0148(8) 0.0119(8)
C2 0.0217(9) 0.0159(9) 0.0234(9) 0.0049(7) 0.0126(8) 0.0089(8)
C9 0.0288(10) 0.0160(9) 0.0240(10) 0.0040(8) 0.0133(9) 0.0056(8)
C15 0.0268(10) 0.0190(9) 0.0275(10) 0.0068(8) 0.0141(8) 0.0108(8)
C17 0.0368(11) 0.0221(10) 0.0291(10) 0.0124(8) 0.0234(9) 0.0172(9)
C35 0.0279(10) 0.0182(9) 0.0279(10) 0.0057(8) 0.0165(9) 0.0098(8)
C31 0.0288(10) 0.0194(10) 0.0289(10) 0.0055(8) 0.0172(9) 0.0114(8)
C19 0.0270(10) 0.0194(9) 0.0240(10) 0.0058(8) 0.0150(8) 0.0101(8)
C34 0.0268(10) 0.0205(10) 0.0342(11) 0.0104(9) 0.0183(9) 0.0088(8)
C18 0.0331(11) 0.0262(10) 0.0262(10) 0.0115(8) 0.0175(9) 0.0183(9)
C11 0.0291(10) 0.0212(10) 0.0281(10) 0.0067(8) 0.0139(9) 0.0142(9)
C33 0.0243(10) 0.0160(9) 0.0344(11) 0.0070(8) 0.0114(9) 0.0086(8)
C25 0.0408(12) 0.0219(10) 0.0228(10) 0.0040(8) 0.0140(9) 0.0147(9)
C23 0.0318(11) 0.0214(10) 0.0273(11) 0.0054(8) 0.0171(9) 0.0073(9)
C27 0.0295(11) 0.0194(9) 0.0265(10) 0.0061(8) 0.0159(9) 0.0102(8)
C32 0.0298(11) 0.0177(10) 0.0340(11) 0.0013(8) 0.0154(9) 0.0111(9)
C10 0.0244(10) 0.0243(10) 0.0257(10) 0.0058(8) 0.0082(8) 0.0100(9)
C20 0.0433(13) 0.0270(11) 0.0396(13) 0.0196(10) 0.0276(11) 0.0203(10)
C43 0.0375(12) 0.0182(10) 0.0307(11) 0.0059(8) 0.0212(10) 0.0091(9)
C26 0.0296(11) 0.0202(10) 0.0259(11) 0.0014(8) 0.0098(9) 0.0073(9)
C24 0.0418(13) 0.0267(11) 0.0265(11) 0.0072(9) 0.0209(10) 0.0120(10)
C12 0.0375(12) 0.0214(10) 0.0304(12) -0.0007(9) 0.0128(10) 0.0079(9)
C39 0.0498(14) 0.0205(10) 0.0274(11) 0.0087(8) 0.0202(10) 0.0177(10)
C36 0.0300(12) 0.0158(10) 0.0468(14) 0.0077(9) 0.0139(10) 0.0080(9)
C21 0.0421(13) 0.0258(11) 0.0478(14) 0.0173(10) 0.0255(12) 0.0202(10)
C37 0.0299(12) 0.0237(11) 0.0499(15) 0.0092(10) 0.0155(11) 0.0075(9)
C28 0.0516(15) 0.0282(12) 0.0244(11) 0.0026(9) 0.0141(11) 0.0153(11)
C42 0.0675(18) 0.0254(12) 0.0361(13) 0.0082(10) 0.0356(13) 0.0160(12)
C29 0.0421(15) 0.0475(16) 0.0294(13) 0.0073(11) 0.0108(11) 0.0097(12)
C40 0.084(2) 0.0253(12) 0.0359(13) 0.0158(10) 0.0304(14) 0.0290(13)
C13 0.0541(16) 0.0401(14) 0.0317(13) 0.0010(11) 0.0214(12) 0.0153(13)
C41 0.098(2) 0.0262(12) 0.0362(14) 0.0149(11) 0.0410(16) 0.0251(14)
C46 0.0475(18) 0.082(3) 0.0492(18) 0.0207(18) 0.0170(15) 0.0211(18)
C47 0.0508(19) 0.089(3) 0.0500(18) 0.0154(18) 0.0261(16) 0.0252(19)
C48 0.0411(17) 0.078(2) 0.066(2) 0.0203(19) 0.0186(16) 0.0270(17)
C44 0.117(3) 0.0495(18) 0.0508(18) 0.0275(15) 0.053(2) 0.041(2)
C45 0.099(3) 0.068(2) 0.0383(16) 0.0238(15) 0.0287(18) 0.051(2)
Se1A 0.0547(11) 0.0624(13) 0.0820(12) 0.0579(10) 0.0560(9) 0.0485(11)

loop_
_atom_type_symbol
_atom_type_description
_atom_type_scat_dispersion_real
_atom_type_scat_dispersion_imag
_atom_type_scat_source
C C 0.0181 0.0091 'International Tables Vol C Tables 4.2.6.8 and 6.1.1.4'
H H 0.0000 0.0000 'International Tables Vol C Tables 4.2.6.8 and 6.1.1.4'
Ni Ni -3.0029 0.5091 'International Tables Vol C Tables 4.2.6.8 and 6.1.1.4'
Se Se -0.7943 1.1372 'International Tables Vol C Tables 4.2.6.8 and 6.1.1.4'

loop_
_exptl_crystal_face_index_h
_exptl_crystal_face_index_k
_exptl_crystal_face_index_l
_exptl_crystal_face_perp_dist
_exptl_oxdiff_crystal_face_indexfrac_h
_exptl_oxdiff_crystal_face_indexfrac_k
_exptl_oxdiff_crystal_face_indexfrac_l
_exptl_oxdiff_crystal_face_x
_exptl_oxdiff_crystal_face_y
_exptl_oxdiff_crystal_face_z
5 3 1 0.0746 5.0000 3.0000 1.0000 0.2612 1.0458 0.1874
4 1 4 0.0907 4.0000 1.0000 4.0000 0.1957 0.9915 -0.2026
-1 -1 9 0.0990 -1.0000 -1.0000 9.0000 0.2658 0.4719 -0.8697
-8 5 3 0.0772 -8.0000 4.9999 3.0000 0.7236 -0.6824 -0.2154
7 0 -2 0.0603 7.0000 0.0001 -2.0000 -0.1790 0.9296 0.3523
7 1 -3 0.0647 7.0000 1.0001 -3.0001 -0.1196 0.9178 0.4907
0 4 -8 0.1126 -0.0000 4.0000 -8.0000 0.0823 -0.3547 0.9065
-7 0 2 0.0771 -7.0000 -0.0001 2.0000 0.1790 -0.9296 -0.3523
-7 -1 4 0.0865 -7.0000 -1.0001 4.0001 0.1584 -0.8410 -0.5790
-1 -7 1 0.0660 -1.0000 -7.0000 1.0000 -0.6345 -0.5332 -0.4638
6 -5 -7 0.0414 6.0000 -5.0000 -7.0000 -0.8500 0.0654 0.5183
-6 8 3 0.1001 -6.0000 8.0000 3.0000 0.9894 -0.1777 -0.0150
2 1 -9 0.0954 2.0000 1.0000 -9.0000 -0.2802 -0.3171 0.8948
0 -3 -6 0.0867 0.0000 -3.0000 -6.0000 -0.5278 -0.6562 0.3795
-3 -6 2 0.0577 -3.0000 -6.0000 2.0000 -0.4684 -0.7008 -0.5523
-1 -5 -3 0.0623 -1.0000 -5.0000 -3.0000 -0.5933 -0.7105 -0.0106
2 6 -1 0.0931 2.0000 6.0000 -1.0000 0.5217 0.6229 0.4389
1 4 5 0.1034 1.0000 4.0000 5.0000 0.5727 0.7992 -0.2161
7 -3 -7 0.0406 7.0000 -2.9999 -7.0001 -0.6680 0.3502 0.6436
7 -7 -2 0.0590 7.0000 -7.0000 -2.0000 -0.8668 0.4744 0.0019
-1 7 4 0.1000 -1.0000 7.0000 4.0000 0.8576 0.6079 -0.0278
7 -6 -1 0.0590 7.0000 -6.0000 -1.0000 -0.7297 0.6163 -0.0363
7 -5 1 0.0669 7.0000 -5.0000 1.0000 -0.5538 0.8350 -0.1628

loop_
_geom_angle_atom_site_label_1
_geom_angle_atom_site_label_2
_geom_angle_atom_site_label_3
_geom_angle
_geom_angle_site_symmetry_1
_geom_angle_site_symmetry_3
Se1 Ni1 Se1 80.98(4) . 2_766
C4 Ni1 Se1 108.19(6) . .
C4 Ni1 Se1 162.16(7) . 2_766
C4 Ni1 C3 39.12(8) . .
C4 Ni1 C5 39.30(7) . .
C4 Ni1 C2 65.83(7) . .
C4 Ni1 Se1A 114.58(8) . .
C4 Ni1 Se1A 149.43(8) . 2_766
C3 Ni1 Se1 134.56(6) . .
C3 Ni1 Se1 123.94(7) . 2_766
C3 Ni1 Se1A 147.48(8) . .
C3 Ni1 Se1A 115.64(8) . 2_766
C1 Ni1 Se1 141.38(7) . .
C1 Ni1 Se1 116.49(6) . 2_766
C1 Ni1 C4 66.02(7) . .
C1 Ni1 C3 66.10(7) . .
C1 Ni1 C5 39.31(7) . .
C1 Ni1 C2 39.38(8) . .
C1 Ni1 Se1A 129.19(8) . .
C1 Ni1 Se1A 127.52(8) . 2_766
C5 Ni1 Se1 111.16(6) . .
C5 Ni1 Se1 152.21(6) . 2_766
C5 Ni1 C3 65.81(8) . .
C5 Ni1 Se1A 106.58(8) . .
C5 Ni1 Se1A 166.30(8) . 2_766
C2 Ni1 Se1 173.67(6) . .
C2 Ni1 Se1 104.21(6) . 2_766
C2 Ni1 C3 39.38(7) . .
C2 Ni1 C5 65.84(8) . .
C2 Ni1 Se1A 106.05(8) . 2_766
C2 Ni1 Se1A 168.30(8) . .
Se1A Ni1 Se1A 79.46(8) . 2_766
Ni1 Se1 Ni1 99.02(4) . 2_766
C35 C30 C4 118.72(18) . .
C35 C30 C31 118.25(18) . .
C31 C30 C4 122.95(18) . .
C30 C4 Ni1 130.12(14) . .
C3 C4 Ni1 70.68(11) . .
C3 C4 C30 125.99(18) . .
C3 C4 C5 108.26(17) . .
C5 C4 Ni1 70.40(11) . .
C5 C4 C30 125.38(18) . .
C4 C3 Ni1 70.20(11) . .
C4 C3 C22 126.44(17) . .
C4 C3 C2 107.78(17) . .
C22 C3 Ni1 126.63(14) . .
C2 C3 Ni1 70.10(11) . .
C2 C3 C22 125.76(18) . .
C23 C22 C3 121.17(19) . .
C27 C22 C3 120.61(19) . .
C27 C22 C23 118.19(19) . .
C7 C6 C1 120.18(18) . .
C11 C6 C1 121.14(18) . .
C11 C6 C7 118.59(18) . .
C15 C16 H16 119.2 . .
C17 C16 H16 119.2 . .
C17 C16 C15 121.6(2) . .
C6 C1 Ni1 126.09(14) . .
C5 C1 Ni1 70.89(11) . .
C5 C1 C6 124.64(18) . .
C5 C1 C2 108.16(17) . .
C2 C1 Ni1 70.84(11) . .
C2 C1 C6 127.14(18) . .
C4 C5 Ni1 70.30(11) . .
C4 C5 C38 126.44(18) . .
C1 C5 Ni1 69.80(11) . .
C1 C5 C4 107.89(17) . .
C1 C5 C38 125.33(18) . .
C38 C5 Ni1 130.55(15) . .
C43 C38 C5 118.74(19) . .
C39 C38 C5 122.87(19) . .
C39 C38 C43 118.2(2) . .
C6 C7 H7 119.8 . .
C8 C7 C6 120.4(2) . .
C8 C7 H7 119.8 . .
C7 C8 H8 119.4 . .
C9 C8 C7 121.2(2) . .
C9 C8 H8 119.4 . .
C15 C14 C2 121.75(19) . .
C19 C14 C2 119.67(18) . .
C19 C14 C15 118.44(19) . .
C3 C2 Ni1 70.52(11) . .
C3 C2 C14 127.18(18) . .
C1 C2 Ni1 69.78(11) . .
C1 C2 C3 107.90(17) . .
C1 C2 C14 124.63(17) . .
C14 C2 Ni1 129.96(14) . .
C8 C9 C10 118.14(19) . .
C8 C9 C12 121.7(2) . .
C10 C9 C12 120.2(2) . .
C16 C15 C14 120.3(2) . .
C16 C15 H15 119.9 . .
C14 C15 H15 119.9 . .
C16 C17 C18 117.80(19) . .
C16 C17 C20 120.6(2) . .
C18 C17 C20 121.6(2) . .
C30 C35 H35 119.4 . .
C34 C35 C30 121.14(19) . .
C34 C35 H35 119.4 . .
C30 C31 H31 120.0 . .
C30 C31 C32 119.9(2) . .
C32 C31 H31 120.0 . .
C14 C19 H19 119.6 . .
C18 C19 C14 120.7(2) . .
C18 C19 H19 119.6 . .
C35 C34 H34 119.6 . .
C33 C34 C35 120.9(2) . .
C33 C34 H34 119.6 . .
C17 C18 H18 119.4 . .
C19 C18 C17 121.2(2) . .
C19 C18 H18 119.4 . .
C6 C11 H11 119.7 . .
C6 C11 C10 120.6(2) . .
C10 C11 H11 119.7 . .
C34 C33 C36 120.2(2) . .
C32 C33 C34 118.10(19) . .
C32 C33 C36 121.7(2) . .
C26 C25 C28 122.0(2) . .
C24 C25 C26 117.8(2) . .
C24 C25 C28 120.2(2) . .
C22 C23 H23 119.8 . .
C24 C23 C22 120.4(2) . .
C24 C23 H23 119.8 . .
C22 C27 H27 119.5 . .
C26 C27 C22 121.0(2) . .
C26 C27 H27 119.5 . .
C31 C32 H32 119.1 . .
C33 C32 C31 121.7(2) . .
C33 C32 H32 119.1 . .
C9 C10 H10 119.5 . .
C11 C10 C9 121.0(2) . .
C11 C10 H10 119.5 . .
C17 C20 H20A 109.0 . .
C17 C20 H20B 109.0 . .
C17 C20 C21 112.95(19) . .
H20A C20 H20B 107.8 . .
C21 C20 H20A 109.0 . .
C21 C20 H20B 109.0 . .
C38 C43 H43 119.4 . .
C42 C43 C38 121.2(2) . .
C42 C43 H43 119.4 . .
C25 C26 H26 119.5 . .
C27 C26 C25 120.9(2) . .
C27 C26 H26 119.5 . .
C25 C24 C23 121.7(2) . .
C25 C24 H24 119.1 . .
C23 C24 H24 119.1 . .
C9 C12 H12A 109.0 . .
C9 C12 H12B 109.0 . .
H12A C12 H12B 107.8 . .
C13 C12 C9 113.0(2) . .
C13 C12 H12A 109.0 . .
C13 C12 H12B 109.0 . .
C38 C39 H39 120.0 . .
C40 C39 C38 119.9(2) . .
C40 C39 H39 120.0 . .
C33 C36 H36A 108.8 . .
C33 C36 H36B 108.8 . .
H36A C36 H36B 107.7 . .
C37 C36 C33 113.6(2) . .
C37 C36 H36A 108.8 . .
C37 C36 H36B 108.8 . .
C20 C21 H21A 109.5 . .
C20 C21 H21B 109.5 . .
C20 C21 H21C 109.5 . .
H21A C21 H21B 109.5 . .
H21A C21 H21C 109.5 . .
H21B C21 H21C 109.5 . .
C36 C37 H37A 109.5 . .
C36 C37 H37B 109.5 . .
C36 C37 H37C 109.5 . .
H37A C37 H37B 109.5 . .
H37A C37 H37C 109.5 . .
H37B C37 H37C 109.5 . .
C25 C28 H28A 108.5 . .
C25 C28 H28B 108.5 . .
H28A C28 H28B 107.5 . .
C29 C28 C25 115.3(2) . .
C29 C28 H28A 108.5 . .
C29 C28 H28B 108.5 . .
C43 C42 H42 119.5 . .
C43 C42 C41 120.9(2) . .
C41 C42 H42 119.5 . .
C28 C29 H29A 109.5 . .
C28 C29 H29B 109.5 . .
C28 C29 H29C 109.5 . .
H29A C29 H29B 109.5 . .
H29A C29 H29C 109.5 . .
H29B C29 H29C 109.5 . .
C39 C40 H40 119.2 . .
C39 C40 C41 121.7(2) . .
C41 C40 H40 119.2 . .
C12 C13 H13A 109.5 . .
C12 C13 H13B 109.5 . .
C12 C13 H13C 109.5 . .
H13A C13 H13B 109.5 . .
H13A C13 H13C 109.5 . .
H13B C13 H13C 109.5 . .
C42 C41 C40 118.0(2) . .
C42 C41 C44 118.6(3) . .
C40 C41 C44 123.3(3) . .
C47 C46 H46 120.6 . .
C47 C46 C48 118.7(4) . 2_675
C48 C46 H46 120.6 2_675 .
C46 C47 H47 119.2 . .
C46 C47 C48 121.6(4) . .
C48 C47 H47 119.2 . .
C46 C48 H48 120.2 2_675 .
C47 C48 C46 119.7(4) . 2_675
C47 C48 H48 120.2 . .
C41 C44 H44A 108.6 . .
C41 C44 H44B 108.6 . .
H44A C44 H44B 107.6 . .
C45 C44 C41 114.5(3) . .
C45 C44 H44A 108.6 . .
C45 C44 H44B 108.6 . .
C44 C45 H45A 109.5 . .
C44 C45 H45B 109.5 . .
C44 C45 H45C 109.5 . .
H45A C45 H45B 109.5 . .
H45A C45 H45C 109.5 . .
H45B C45 H45C 109.5 . .
Ni1 Se1A Ni1 100.54(8) . 2_766

loop_
_geom_bond_atom_site_label_1
_geom_bond_atom_site_label_2
_geom_bond_distance
_geom_bond_site_symmetry_2
Ni1 Se1 2.2692(11) .
Ni1 Se1 2.2746(11) 2_766
Ni1 C4 2.137(2) .
Ni1 C3 2.143(2) .
Ni1 C1 2.1237(19) .
Ni1 C5 2.138(2) .
Ni1 C2 2.138(2) .
Ni1 Se1A 2.236(2) .
Ni1 Se1A 2.257(2) 2_766
Se1 Ni1 2.2744(11) 2_766
C30 C4 1.480(3) .
C30 C35 1.396(3) .
C30 C31 1.397(3) .
C4 C3 1.433(3) .
C4 C5 1.438(3) .
C3 C22 1.479(3) .
C3 C2 1.442(3) .
C22 C23 1.394(3) .
C22 C27 1.394(3) .
C6 C1 1.483(3) .
C6 C7 1.393(3) .
C6 C11 1.390(3) .
C16 H16 0.9300 .
C16 C15 1.392(3) .
C16 C17 1.387(3) .
C1 C5 1.434(3) .
C1 C2 1.436(3) .
C5 C38 1.475(3) .
C38 C43 1.398(3) .
C38 C39 1.390(3) .
C7 H7 0.9300 .
C7 C8 1.393(3) .
C8 H8 0.9300 .
C8 C9 1.387(3) .
C14 C2 1.476(3) .
C14 C15 1.395(3) .
C14 C19 1.395(3) .
C9 C10 1.393(3) .
C9 C12 1.513(3) .
C15 H15 0.9300 .
C17 C18 1.396(3) .
C17 C20 1.511(3) .
C35 H35 0.9300 .
C35 C34 1.391(3) .
C31 H31 0.9300 .
C31 C32 1.398(3) .
C19 H19 0.9300 .
C19 C18 1.387(3) .
C34 H34 0.9300 .
C34 C33 1.388(3) .
C18 H18 0.9300 .
C11 H11 0.9300 .
C11 C10 1.391(3) .
C33 C32 1.387(3) .
C33 C36 1.512(3) .
C25 C26 1.395(3) .
C25 C24 1.387(3) .
C25 C28 1.511(3) .
C23 H23 0.9300 .
C23 C24 1.389(3) .
C27 H27 0.9300 .
C27 C26 1.390(3) .
C32 H32 0.9300 .
C10 H10 0.9300 .
C20 H20A 0.9700 .
C20 H20B 0.9700 .
C20 C21 1.524(3) .
C43 H43 0.9300 .
C43 C42 1.379(3) .
C26 H26 0.9300 .
C24 H24 0.9300 .
C12 H12A 0.9700 .
C12 H12B 0.9700 .
C12 C13 1.512(4) .
C39 H39 0.9300 .
C39 C40 1.387(3) .
C36 H36A 0.9700 .
C36 H36B 0.9700 .
C36 C37 1.505(3) .
C21 H21A 0.9600 .
C21 H21B 0.9600 .
C21 H21C 0.9600 .
C37 H37A 0.9600 .
C37 H37B 0.9600 .
C37 H37C 0.9600 .
C28 H28A 0.9700 .
C28 H28B 0.9700 .
C28 C29 1.498(4) .
C42 H42 0.9300 .
C42 C41 1.380(4) .
C29 H29A 0.9600 .
C29 H29B 0.9600 .
C29 H29C 0.9600 .
C40 H40 0.9300 .
C40 C41 1.393(4) .
C13 H13A 0.9600 .
C13 H13B 0.9600 .
C13 H13C 0.9600 .
C41 C44 1.515(4) .
C46 H46 0.9300 .
C46 C47 1.366(6) .
C46 C48 1.384(6) 2_675
C47 H47 0.9300 .
C47 C48 1.380(6) .
C48 C46 1.384(6) 2_675
C48 H48 0.9300 .
C44 H44A 0.9700 .
C44 H44B 0.9700 .
C44 C45 1.450(5) .
C45 H45A 0.9600 .
C45 H45B 0.9600 .
C45 H45C 0.9600 .
Se1A Ni1 2.257(2) 2_766

loop_
_geom_torsion_atom_site_label_1
_geom_torsion_atom_site_label_2
_geom_torsion_atom_site_label_3
_geom_torsion_atom_site_label_4
_geom_torsion
_geom_torsion_site_symmetry_1
_geom_torsion_site_symmetry_4
Ni1 C4 C3 C22 121.5(2) . .
Ni1 C4 C3 C2 -60.31(14) . .
Ni1 C4 C5 C1 59.93(14) . .
Ni1 C4 C5 C38 -126.4(2) . .
Ni1 C3 C22 C23 -44.4(3) . .
Ni1 C3 C22 C27 137.59(18) . .
Ni1 C3 C2 C1 -60.03(14) . .
Ni1 C3 C2 C14 125.9(2) . .
Ni1 C1 C5 C4 -60.25(14) . .
Ni1 C1 C5 C38 126.0(2) . .
Ni1 C1 C2 C3 60.50(14) . .
Ni1 C1 C2 C14 -125.3(2) . .
Ni1 C5 C38 C43 140.22(18) . .
Ni1 C5 C38 C39 -45.3(3) . .
C30 C4 C3 Ni1 -126.1(2) . .
C30 C4 C3 C22 -4.6(3) . .
C30 C4 C3 C2 173.58(18) . .
C30 C4 C5 Ni1 125.9(2) . .
C30 C4 C5 C1 -174.19(18) . .
C30 C4 C5 C38 -0.6(3) . .
C30 C35 C34 C33 0.3(3) . .
C30 C31 C32 C33 -0.8(3) . .
C4 C30 C35 C34 176.7(2) . .
C4 C30 C31 C32 -176.3(2) . .
C4 C3 C22 C23 -135.7(2) . .
C4 C3 C22 C27 46.2(3) . .
C4 C3 C2 Ni1 60.37(14) . .
C4 C3 C2 C1 0.3(2) . .
C4 C3 C2 C14 -173.70(19) . .
C4 C5 C38 C43 -125.2(2) . .
C4 C5 C38 C39 49.4(3) . .
C3 C4 C5 Ni1 -60.84(14) . .
C3 C4 C5 C1 -0.9(2) . .
C3 C4 C5 C38 172.71(19) . .
C3 C22 C23 C24 -177.7(2) . .
C3 C22 C27 C26 178.0(2) . .
C22 C3 C2 Ni1 -121.4(2) . .
C22 C3 C2 C1 178.55(19) . .
C22 C3 C2 C14 4.5(3) . .
C22 C23 C24 C25 -0.7(4) . .
C22 C27 C26 C25 0.0(3) . .
C6 C1 C5 Ni1 -121.2(2) . .
C6 C1 C5 C4 178.52(18) . .
C6 C1 C5 C38 4.8(3) . .
C6 C1 C2 Ni1 121.3(2) . .
C6 C1 C2 C3 -178.22(19) . .
C6 C1 C2 C14 -4.0(3) . .
C6 C7 C8 C9 1.1(3) . .
C6 C11 C10 C9 0.3(3) . .
C16 C17 C18 C19 -0.1(3) . .
C16 C17 C20 C21 -107.0(2) . .
C1 C6 C7 C8 174.52(19) . .
C1 C6 C11 C10 -175.2(2) . .
C1 C5 C38 C43 47.4(3) . .
C1 C5 C38 C39 -138.1(2) . .
C5 C4 C3 Ni1 60.66(14) . .
C5 C4 C3 C22 -177.85(19) . .
C5 C4 C3 C2 0.4(2) . .
C5 C1 C2 Ni1 -61.40(14) . .
C5 C1 C2 C3 -0.9(2) . .
C5 C1 C2 C14 173.33(18) . .
C5 C38 C43 C42 173.2(2) . .
C5 C38 C39 C40 -173.3(2) . .
C38 C43 C42 C41 -0.1(4) . .
C38 C39 C40 C41 0.8(5) . .
C7 C6 C1 Ni1 153.96(16) . .
C7 C6 C1 C5 -115.4(2) . .
C7 C6 C1 C2 61.5(3) . .
C7 C6 C11 C10 1.3(3) . .
C7 C8 C9 C10 0.4(3) . .
C7 C8 C9 C12 -179.5(2) . .
C8 C9 C10 C11 -1.1(3) . .
C8 C9 C12 C13 109.3(3) . .
C14 C19 C18 C17 1.6(3) . .
C2 C3 C22 C23 46.4(3) . .
C2 C3 C22 C27 -131.7(2) . .
C2 C1 C5 Ni1 61.37(14) . .
C2 C1 C5 C4 1.1(2) . .
C2 C1 C5 C38 -172.59(19) . .
C2 C14 C15 C16 -175.39(19) . .
C2 C14 C19 C18 174.08(18) . .
C15 C16 C17 C18 -1.3(3) . .
C15 C16 C17 C20 177.6(2) . .
C15 C14 C2 Ni1 -42.2(3) . .
C15 C14 C2 C3 -137.3(2) . .
C15 C14 C2 C1 49.6(3) . .
C15 C14 C19 C18 -1.7(3) . .
C17 C16 C15 C14 1.3(3) . .
C35 C30 C4 Ni1 143.00(17) . .
C35 C30 C4 C3 -122.6(2) . .
C35 C30 C4 C5 49.5(3) . .
C35 C30 C31 C32 0.5(3) . .
C35 C34 C33 C32 -0.5(3) . .
C35 C34 C33 C36 178.6(2) . .
C31 C30 C4 Ni1 -40.2(3) . .
C31 C30 C4 C3 54.2(3) . .
C31 C30 C4 C5 -133.7(2) . .
C31 C30 C35 C34 -0.3(3) . .
C19 C14 C2 Ni1 142.23(17) . .
C19 C14 C2 C3 47.1(3) . .
C19 C14 C2 C1 -126.0(2) . .
C19 C14 C15 C16 0.3(3) . .
C34 C33 C32 C31 0.8(3) . .
C34 C33 C36 C37 73.7(3) . .
C18 C17 C20 C21 71.9(3) . .
C11 C6 C1 Ni1 -29.6(3) . .
C11 C6 C1 C5 61.0(3) . .
C11 C6 C1 C2 -122.1(2) . .
C11 C6 C7 C8 -2.0(3) . .
C23 C22 C27 C26 -0.1(3) . .
C27 C22 C23 C24 0.4(3) . .
C32 C33 C36 C37 -107.1(3) . .
C10 C9 C12 C13 -70.5(3) . .
C20 C17 C18 C19 -179.0(2) . .
C43 C38 C39 C40 1.2(4) . .
C43 C42 C41 C40 2.1(5) . .
C43 C42 C41 C44 -175.4(3) . .
C26 C25 C24 C23 0.6(4) . .
C26 C25 C28 C29 50.7(3) . .
C24 C25 C26 C27 -0.2(3) . .
C24 C25 C28 C29 -130.6(3) . .
C12 C9 C10 C11 178.8(2) . .
C39 C38 C43 C42 -1.6(4) . .
C39 C40 C41 C42 -2.5(5) . .
C39 C40 C41 C44 174.8(3) . .
C36 C33 C32 C31 -178.4(2) . .
C28 C25 C26 C27 178.5(2) . .
C28 C25 C24 C23 -178.2(2) . .
C42 C41 C44 C45 -67.0(5) . .
C40 C41 C44 C45 115.7(4) . .
C46 C47 C48 C46 0.4(6) . 2_675
C48 C46 C47 C48 -0.4(6) 2_675 .
